data_7245733
loop_
_publ_author_name
'Banaspati, Atrayee'
'Ramu, Vanitha'
'Raza, Md Kausar'
'Goswami, Tridib K.'

_publ_section_title
;
 Copper(ii) curcumin complexes for endoplasmic reticulum targeted
 photocytotoxicity
;
_journal_issue 47
_journal_name_full 'RSC Advances'
_journal_page_first 30722
_journal_page_last 30733
_journal_paper_doi 10.1039/D2RA04813B
_journal_volume 12
_journal_year 2022
_chemical_formula_sum 'C17 H15 Cl Cu N2 O6.5'
_chemical_formula_weight 450.30
_space_group_crystal_system triclinic
_space_group_IT_number 2
_space_group_name_Hall '-P 1'
_space_group_name_H-M_alt 'P -1'
_atom_sites_solution_hydrogens geom
_audit_creation_method SHELXL-2016/6
_audit_update_record
;
2022-07-26 deposited with the CCDC.	2022-10-03 downloaded from the CCDC.
;
_cell_angle_alpha 97.262(11)
_cell_angle_beta 105.219(11)
_cell_angle_gamma 111.170(11)
_cell_formula_units_Z 2
_cell_length_a 8.596(2)
_cell_length_b 10.119(2)
_cell_length_c 12.532(3)
_cell_measurement_reflns_used 7620
_cell_measurement_temperature 296(2)
_cell_measurement_theta_max 28.22
_cell_measurement_theta_min 2.23
_cell_volume 950.8(4)
_computing_structure_refinement 'SHELXL-2016/6 (Sheldrick, 2016)'
_diffrn_ambient_temperature 296(2)
_diffrn_measured_fraction_theta_full 0.990
_diffrn_measured_fraction_theta_max 0.831
_diffrn_measurement_device_type 'Bruker APEX-II CCD'
_diffrn_measurement_method '\f and \w scans'
_diffrn_radiation_type MoK\a
_diffrn_radiation_wavelength 0.71073
_diffrn_reflns_av_R_equivalents 0.0357
_diffrn_reflns_av_unetI/netI 0.0364
_diffrn_reflns_Laue_measured_fraction_full 0.990
_diffrn_reflns_Laue_measured_fraction_max 0.831
_diffrn_reflns_limit_h_max 13
_diffrn_reflns_limit_h_min -11
_diffrn_reflns_limit_k_max 13
_diffrn_reflns_limit_k_min -15
_diffrn_reflns_limit_l_max 18
_diffrn_reflns_limit_l_min -17
_diffrn_reflns_number 17328
_diffrn_reflns_point_group_measured_fraction_full 0.990
_diffrn_reflns_point_group_measured_fraction_max 0.831
_diffrn_reflns_theta_full 25.242
_diffrn_reflns_theta_max 32.981
_diffrn_reflns_theta_min 2.676
_diffrn_source 'sealed tube'
_exptl_absorpt_coefficient_mu 1.328
_exptl_absorpt_correction_T_max 0.840
_exptl_absorpt_correction_T_min 0.786
_exptl_absorpt_correction_type multi-scan
_exptl_absorpt_process_details 'Bruker AXS SADABS program'
_exptl_crystal_colour blue
_exptl_crystal_density_diffrn 1.573
_exptl_crystal_description block
_exptl_crystal_F_000 458
_exptl_crystal_size_max 0.190
_exptl_crystal_size_mid 0.150
_exptl_crystal_size_min 0.130
_refine_diff_density_max 0.982
_refine_diff_density_min -0.706
_refine_diff_density_rms 0.111
_refine_ls_extinction_method none
_refine_ls_goodness_of_fit_ref 1.082
_refine_ls_hydrogen_treatment constr
_refine_ls_matrix_type full
_refine_ls_number_parameters 252
_refine_ls_number_reflns 5952
_refine_ls_number_restraints 0
_refine_ls_restrained_S_all 1.082
_refine_ls_R_factor_all 0.0671
_refine_ls_R_factor_gt 0.0463
_refine_ls_shift/su_max 0.001
_refine_ls_shift/su_mean 0.000
_refine_ls_structure_factor_coef Fsqd
_refine_ls_weighting_details 'w=1/[\s^2^(Fo^2^)+(0.1020P)^2^+0.0068P] where P=(Fo^2^+2Fc^2^)/3'
_refine_ls_weighting_scheme calc
_refine_ls_wR_factor_gt 0.1439
_refine_ls_wR_factor_ref 0.1647
_reflns_Friedel_coverage 0.000
_reflns_number_gt 4237
_reflns_number_total 5952
_reflns_threshold_expression 'I > 2\s(I)'
_cod_data_source_file d2ra04813b2.cif
_cod_data_source_block TRIDIB2A_0m
_cod_original_cell_volume 950.7(4)
_cod_original_formula_sum 'C17 H15 Cl Cu N2 O6.50'
_cod_database_code 7245733
_shelx_shelxl_version_number 2016/6
_shelx_space_group_comment
;
The symmetry employed for this shelxl refinement is uniquely defined
by the following loop, which should always be used as a source of
symmetry information in preference to the above space-group names.
They are only intended as comments.
;
_shelx_estimated_absorpt_t_min 0.786
_shelx_estimated_absorpt_t_max 0.846
_exptl_absorpt_special_details 'Sheldrick,G.M.,2015,University of gottingen'

loop_
_space_group_symop_operation_xyz
'x, y, z'
'-x, -y, -z'

loop_
_atom_site_label
_atom_site_type_symbol
_atom_site_fract_x
_atom_site_fract_y
_atom_site_fract_z
_atom_site_U_iso_or_equiv
_atom_site_adp_type
_atom_site_occupancy
_atom_site_site_symmetry_order
_atom_site_calc_flag
_atom_site_refinement_flags_posn
_atom_site_refinement_flags_adp
_atom_site_refinement_flags_occupancy
_atom_site_disorder_assembly
_atom_site_disorder_group
C1 C 0.6614(4) 0.7020(4) 0.8864(2) 0.0607(7) Uani 1 1 d . . . . .
H1 H 0.748062 0.672236 0.876239 0.073 Uiso 1 1 calc R U . . .
C2 C 0.6296(5) 0.7061(4) 0.9899(3) 0.0714(9) Uani 1 1 d . . . . .
H2 H 0.694875 0.678619 1.047598 0.086 Uiso 1 1 calc R U . . .
C3 C 0.5057(5) 0.7492(4) 1.0075(2) 0.0702(9) Uani 1 1 d . . . . .
H3 H 0.484757 0.750541 1.076633 0.084 Uiso 1 1 calc R U . . .
C4 C 0.4064(4) 0.7929(3) 0.9198(2) 0.0546(6) Uani 1 1 d . . . . .
C5 C 0.2769(5) 0.8447(4) 0.9294(3) 0.0654(8) Uani 1 1 d . . . . .
H5 H 0.250915 0.849870 0.996870 0.079 Uiso 1 1 calc R U . . .
C6 C 0.1893(4) 0.8871(3) 0.8425(3) 0.0603(7) Uani 1 1 d . . . . .
H6 H 0.104588 0.920370 0.851348 0.072 Uiso 1 1 calc R U . . .
C7 C 0.2272(3) 0.8807(3) 0.7377(2) 0.0480(5) Uani 1 1 d . . . . .
C8 C 0.1450(4) 0.9237(3) 0.6428(3) 0.0577(7) Uani 1 1 d . . . . .
H8 H 0.059083 0.958258 0.645545 0.069 Uiso 1 1 calc R U . . .
C9 C 0.1926(4) 0.9142(3) 0.5484(3) 0.0592(7) Uani 1 1 d . . . . .
H9 H 0.139610 0.942842 0.486228 0.071 Uiso 1 1 calc R U . . .
C10 C 0.3194(3) 0.8622(3) 0.5439(2) 0.0479(5) Uani 1 1 d . . . . .
H10 H 0.350452 0.857032 0.478299 0.057 Uiso 1 1 calc R U . . .
C11 C 0.3543(3) 0.8299(2) 0.72596(19) 0.0408(5) Uani 1 1 d . . . . .
C12 C 0.4457(3) 0.7848(3) 0.81839(19) 0.0437(5) Uani 1 1 d . . . . .
C13 C 0.7838(3) 0.5880(3) 0.5911(2) 0.0510(6) Uani 1 1 d . . . . .
C14 C 0.7364(4) 0.5976(3) 0.4778(2) 0.0559(6) Uani 1 1 d . . . . .
H14 H 0.776877 0.552213 0.428784 0.067 Uiso 1 1 calc R U . . .
C15 C 0.6341(3) 0.6691(3) 0.4324(2) 0.0487(6) Uani 1 1 d . . . . .
C16 C 0.8957(4) 0.5076(4) 0.6321(3) 0.0716(9) Uani 1 1 d . . . . .
H16A H 0.918111 0.462909 0.568860 0.107 Uiso 1 1 calc R U . . .
H16B H 0.834495 0.433414 0.665271 0.107 Uiso 1 1 calc R U . . .
H16C H 1.005990 0.575117 0.688307 0.107 Uiso 1 1 calc R U . . .
C17 C 0.5950(4) 0.6742(4) 0.3088(2) 0.0647(8) Uani 1 1 d . . . . .
H17A H 0.676637 0.650129 0.279656 0.097 Uiso 1 1 calc R U . . .
H17B H 0.607039 0.770717 0.302507 0.097 Uiso 1 1 calc R U . . .
H17C H 0.476335 0.605035 0.265703 0.097 Uiso 1 1 calc R U . . .
N1 N 0.5692(3) 0.7403(2) 0.80090(17) 0.0468(5) Uani 1 1 d . . . . .
N2 N 0.3989(3) 0.8190(2) 0.63049(16) 0.0406(4) Uani 1 1 d . . . . .
O1 O 0.7368(3) 0.6427(2) 0.66749(17) 0.0543(4) Uani 1 1 d . . . . .
O2 O 0.5658(3) 0.7326(2) 0.48773(16) 0.0520(4) Uani 1 1 d . . . . .
O3 O 0.8119(3) 0.9860(2) 0.6955(2) 0.0727(6) Uani 1 1 d . . . . .
O4 O 0.9976(4) 1.2334(3) 0.7593(3) 0.0987(9) Uani 1 1 d . . . . .
O5 O 0.9292(4) 1.0982(4) 0.8907(2) 0.0969(9) Uani 1 1 d . . . . .
O6 O 0.7121(4) 1.1488(4) 0.7721(3) 0.1045(10) Uani 1 1 d . . . . .
O7 O 0.000000 0.500000 1.000000 0.355(9) Uani 1 2 d S . P . .
Cl1 Cl 0.86363(8) 1.11910(7) 0.78044(5) 0.05030(17) Uani 1 1 d . . . . .
Cu1 Cu 0.58421(4) 0.74075(3) 0.64374(2) 0.04442(13) Uani 1 1 d . . . . .

loop_
_atom_site_aniso_label
_atom_site_aniso_U_11
_atom_site_aniso_U_22
_atom_site_aniso_U_33
_atom_site_aniso_U_23
_atom_site_aniso_U_13
_atom_site_aniso_U_12
C1 0.0599(16) 0.0747(18) 0.0492(14) 0.0206(13) 0.0106(12) 0.0331(14)
C2 0.074(2) 0.084(2) 0.0487(15) 0.0279(15) 0.0084(14) 0.0298(17)
C3 0.082(2) 0.089(2) 0.0382(13) 0.0217(14) 0.0222(13) 0.0301(18)
C4 0.0613(16) 0.0580(14) 0.0429(12) 0.0119(11) 0.0227(11) 0.0190(13)
C5 0.083(2) 0.0716(18) 0.0531(15) 0.0137(13) 0.0437(15) 0.0300(16)
C6 0.0623(17) 0.0641(16) 0.0674(17) 0.0122(13) 0.0389(14) 0.0293(14)
C7 0.0476(13) 0.0445(12) 0.0570(14) 0.0096(10) 0.0242(11) 0.0207(10)
C8 0.0561(16) 0.0617(15) 0.0701(17) 0.0201(13) 0.0248(13) 0.0368(13)
C9 0.0653(17) 0.0661(16) 0.0622(16) 0.0263(13) 0.0211(13) 0.0414(14)
C10 0.0522(14) 0.0542(13) 0.0460(12) 0.0188(10) 0.0192(10) 0.0274(11)
C11 0.0419(11) 0.0405(10) 0.0411(11) 0.0088(8) 0.0170(9) 0.0164(9)
C12 0.0468(13) 0.0444(11) 0.0387(11) 0.0084(9) 0.0157(9) 0.0168(10)
C13 0.0383(12) 0.0457(12) 0.0703(17) 0.0108(11) 0.0204(11) 0.0183(10)
C14 0.0517(14) 0.0620(15) 0.0600(15) 0.0057(12) 0.0284(12) 0.0262(12)
C15 0.0471(13) 0.0459(12) 0.0512(13) 0.0080(10) 0.0247(11) 0.0126(10)
C16 0.0643(18) 0.0723(18) 0.089(2) 0.0100(16) 0.0222(16) 0.0457(16)
C17 0.078(2) 0.0687(18) 0.0507(15) 0.0110(13) 0.0338(14) 0.0266(16)
N1 0.0475(11) 0.0564(11) 0.0416(10) 0.0161(9) 0.0139(8) 0.0263(10)
N2 0.0421(10) 0.0451(9) 0.0392(9) 0.0115(7) 0.0151(8) 0.0215(8)
O1 0.0574(11) 0.0641(11) 0.0539(10) 0.0150(8) 0.0185(8) 0.0387(9)
O2 0.0644(11) 0.0615(10) 0.0437(9) 0.0161(8) 0.0246(8) 0.0353(9)
O3 0.0765(14) 0.0614(12) 0.0811(14) 0.0002(10) 0.0455(12) 0.0214(11)
O4 0.095(2) 0.0736(16) 0.104(2) 0.0180(14) 0.0410(16) 0.0043(15)
O5 0.106(2) 0.154(3) 0.0545(13) 0.0321(15) 0.0284(13) 0.076(2)
O6 0.0826(18) 0.118(2) 0.121(2) -0.0013(18) 0.0195(16) 0.0713(18)
O7 0.63(2) 0.123(6) 0.54(2) 0.160(9) 0.479(19) 0.182(10)
Cl1 0.0505(3) 0.0573(3) 0.0466(3) 0.0076(2) 0.0180(2) 0.0265(3)
Cu1 0.0477(2) 0.0566(2) 0.04176(18) 0.01532(13) 0.02028(13) 0.03068(16)

loop_
_atom_type_symbol
_atom_type_description
_atom_type_scat_dispersion_real
_atom_type_scat_dispersion_imag
_atom_type_scat_source
C C 0.0033 0.0016 'International Tables Vol C Tables 4.2.6.8 and 6.1.1.4'
H H 0.0000 0.0000 'International Tables Vol C Tables 4.2.6.8 and 6.1.1.4'
N N 0.0061 0.0033 'International Tables Vol C Tables 4.2.6.8 and 6.1.1.4'
O O 0.0106 0.0060 'International Tables Vol C Tables 4.2.6.8 and 6.1.1.4'
Cl Cl 0.1484 0.1585 'International Tables Vol C Tables 4.2.6.8 and 6.1.1.4'
Cu Cu 0.3201 1.2651 'International Tables Vol C Tables 4.2.6.8 and 6.1.1.4'

loop_
_geom_angle_atom_site_label_1
_geom_angle_atom_site_label_2
_geom_angle_atom_site_label_3
_geom_angle
_geom_angle_site_symmetry_1
_geom_angle_site_symmetry_3
_geom_angle_publ_flag
N1 C1 C2 121.3(3) . . ?
N1 C1 H1 119.3 . . ?
C2 C1 H1 119.3 . . ?
C3 C2 C1 120.8(3) . . ?
C3 C2 H2 119.6 . . ?
C1 C2 H2 119.6 . . ?
C2 C3 C4 119.9(3) . . ?
C2 C3 H3 120.1 . . ?
C4 C3 H3 120.1 . . ?
C12 C4 C5 119.2(3) . . ?
C12 C4 C3 115.7(3) . . ?
C5 C4 C3 125.1(3) . . ?
C6 C5 C4 121.9(3) . . ?
C6 C5 H5 119.0 . . ?
C4 C5 H5 119.0 . . ?
C5 C6 C7 120.2(3) . . ?
C5 C6 H6 119.9 . . ?
C7 C6 H6 119.9 . . ?
C11 C7 C8 116.3(2) . . ?
C11 C7 C6 119.0(2) . . ?
C8 C7 C6 124.6(2) . . ?
C9 C8 C7 119.5(2) . . ?
C9 C8 H8 120.3 . . ?
C7 C8 H8 120.3 . . ?
C8 C9 C10 120.4(2) . . ?
C8 C9 H9 119.8 . . ?
C10 C9 H9 119.8 . . ?
N2 C10 C9 122.3(2) . . ?
N2 C10 H10 118.9 . . ?
C9 C10 H10 118.9 . . ?
N2 C11 C7 123.6(2) . . ?
N2 C11 C12 116.2(2) . . ?
C7 C11 C12 120.2(2) . . ?
N1 C12 C4 124.2(2) . . ?
N1 C12 C11 116.4(2) . . ?
C4 C12 C11 119.4(2) . . ?
O1 C13 C14 124.5(2) . . ?
O1 C13 C16 114.2(3) . . ?
C14 C13 C16 121.3(3) . . ?
C15 C14 C13 125.4(2) . . ?
C15 C14 H14 117.3 . . ?
C13 C14 H14 117.3 . . ?
O2 C15 C14 124.6(2) . . ?
O2 C15 C17 115.0(3) . . ?
C14 C15 C17 120.4(2) . . ?
C13 C16 H16A 109.5 . . ?
C13 C16 H16B 109.5 . . ?
H16A C16 H16B 109.5 . . ?
C13 C16 H16C 109.5 . . ?
H16A C16 H16C 109.5 . . ?
H16B C16 H16C 109.5 . . ?
C15 C17 H17A 109.5 . . ?
C15 C17 H17B 109.5 . . ?
H17A C17 H17B 109.5 . . ?
C15 C17 H17C 109.5 . . ?
H17A C17 H17C 109.5 . . ?
H17B C17 H17C 109.5 . . ?
C1 N1 C12 118.1(2) . . ?
C1 N1 Cu1 129.5(2) . . ?
C12 N1 Cu1 112.36(15) . . ?
C10 N2 C11 117.9(2) . . ?
C10 N2 Cu1 129.46(17) . . ?
C11 N2 Cu1 112.60(15) . . ?
C13 O1 Cu1 125.46(19) . . ?
C15 O2 Cu1 125.35(18) . . ?
Cl1 O3 Cu1 135.29(13) . . ?
O4 Cl1 O6 111.5(2) . . ?
O4 Cl1 O5 110.21(18) . . ?
O6 Cl1 O5 109.34(19) . . ?
O4 Cl1 O3 108.20(16) . . ?
O6 Cl1 O3 108.50(16) . . ?
O5 Cl1 O3 108.99(18) . . ?
O1 Cu1 O2 94.47(8) . . ?
O1 Cu1 N2 170.16(8) . . ?
O2 Cu1 N2 91.81(8) . . ?
O1 Cu1 N1 90.66(8) . . ?
O2 Cu1 N1 172.53(8) . . ?
N2 Cu1 N1 82.41(8) . . ?
O1 Cu1 O3 97.08(9) . . ?
O2 Cu1 O3 89.15(8) . . ?
N2 Cu1 O3 90.57(8) . . ?
N1 Cu1 O3 95.61(8) . . ?

loop_
_geom_bond_atom_site_label_1
_geom_bond_atom_site_label_2
_geom_bond_distance
_geom_bond_site_symmetry_2
_geom_bond_publ_flag
C1 N1 1.344(3) . ?
C1 C2 1.393(5) . ?
C1 H1 0.9300 . ?
C2 C3 1.344(5) . ?
C2 H2 0.9300 . ?
C3 C4 1.426(4) . ?
C3 H3 0.9300 . ?
C4 C12 1.398(4) . ?
C4 C5 1.416(5) . ?
C5 C6 1.363(5) . ?
C5 H5 0.9300 . ?
C6 C7 1.434(4) . ?
C6 H6 0.9300 . ?
C7 C11 1.397(3) . ?
C7 C8 1.419(4) . ?
C8 C9 1.353(4) . ?
C8 H8 0.9300 . ?
C9 C10 1.382(4) . ?
C9 H9 0.9300 . ?
C10 N2 1.334(3) . ?
C10 H10 0.9300 . ?
C11 N2 1.352(3) . ?
C11 C12 1.443(3) . ?
C12 N1 1.349(3) . ?
C13 O1 1.272(3) . ?
C13 C14 1.397(4) . ?
C13 C16 1.504(4) . ?
C14 C15 1.386(4) . ?
C14 H14 0.9300 . ?
C15 O2 1.270(3) . ?
C15 C17 1.508(4) . ?
C16 H16A 0.9600 . ?
C16 H16B 0.9600 . ?
C16 H16C 0.9600 . ?
C17 H17A 0.9600 . ?
C17 H17B 0.9600 . ?
C17 H17C 0.9600 . ?
N1 Cu1 2.008(2) . ?
N2 Cu1 1.999(2) . ?
O1 Cu1 1.8981(18) . ?
O2 Cu1 1.9083(19) . ?
O3 Cl1 1.449(2) . ?
O3 Cu1 2.414(2) . ?
O4 Cl1 1.418(3) . ?
O5 Cl1 1.423(2) . ?
O6 Cl1 1.421(3) . ?
